data_2222305
loop_
_publ_author_name
'Song, Xiu-Mei'
'Li, Zhao-Yang'
'Wang, Zhao-Yang'
'Li, Jian-Xiao'

_publ_section_title
<i>N</i>-[(2<i>S</i>)-4-Chloro-2-(<small>L</small>-menthyloxy)-5-oxo-2,5-dihydrofuran-3-yl]-<small>L</small>-valine
_journal_coeditor_code GK2204
_journal_issue 7
_journal_name_full 'Acta Crystallographica Section E'
_journal_page_first o1585
_journal_paper_doi 10.1107/S1600536809022120
_journal_volume 65
_journal_year 2009
_chemical_formula_iupac 'C19 H30 Cl N O5'
_chemical_formula_moiety 'C19 H30 Cl N O5'
_chemical_formula_sum 'C19 H30 Cl N O5'
_chemical_formula_weight 387.89
_chemical_name_systematic
;
<i>N</i>-[(2<i>S</i>)-4-Chloro-2-(L-menthyloxy)-5-oxo-2,5-dihydrofuran-3-yl]-
L-valine
;
_space_group_IT_number 96
_symmetry_cell_setting tetragonal
_symmetry_space_group_name_Hall 'P 4nw 2abw'
_symmetry_space_group_name_H-M 'P 43 21 2'
_atom_sites_solution_hydrogens geom
_atom_sites_solution_primary direct
_atom_sites_solution_secondary difmap
_audit_creation_method SHELXL-97
_cell_angle_alpha 90.00
_cell_angle_beta 90.00
_cell_angle_gamma 90.00
_cell_formula_units_Z 8
_cell_length_a 10.4540(4)
_cell_length_b 10.4540(4)
_cell_length_c 39.300(3)
_cell_measurement_reflns_used 3405
_cell_measurement_temperature 293(2)
_cell_measurement_theta_max 19.10
_cell_measurement_theta_min 2.21
_cell_volume 4294.9(4)
_computing_cell_refinement 'APEX2 and SAINT (Bruker, 2004)'
_computing_data_collection 'APEX2 (Bruker, 2004)'
_computing_data_reduction 'SAINT (Bruker, 2004)'
_computing_molecular_graphics 'SHELXTL (Sheldrick, 2008)'
_computing_publication_material 'SHELXL97 (Sheldrick, 2008)'
_computing_structure_refinement 'SHELXL97 (Sheldrick, 2008)'
_computing_structure_solution 'SHELXS97 (Sheldrick, 2008)'
_diffrn_ambient_temperature 293(2)
_diffrn_detector_area_resol_mean 0
_diffrn_measured_fraction_theta_full 1.000
_diffrn_measured_fraction_theta_max 1.000
_diffrn_measurement_device_type 'Bruker APEXII CCD area-detector'
_diffrn_measurement_method '\f and \w'
_diffrn_radiation_monochromator graphite
_diffrn_radiation_source 'fine-focus sealed tube'
_diffrn_radiation_type MoK\a
_diffrn_radiation_wavelength 0.71073
_diffrn_reflns_av_R_equivalents 0.0531
_diffrn_reflns_av_sigmaI/netI 0.0363
_diffrn_reflns_limit_h_max 10
_diffrn_reflns_limit_h_min -12
_diffrn_reflns_limit_k_max 12
_diffrn_reflns_limit_k_min -11
_diffrn_reflns_limit_l_max 46
_diffrn_reflns_limit_l_min -46
_diffrn_reflns_number 22031
_diffrn_reflns_theta_full 25.00
_diffrn_reflns_theta_max 25.00
_diffrn_reflns_theta_min 2.02
_diffrn_standards_decay_% 0
_diffrn_standards_interval_count 0
_diffrn_standards_interval_time 0
_diffrn_standards_number 0
_exptl_absorpt_coefficient_mu 0.204
_exptl_absorpt_correction_T_max 0.867
_exptl_absorpt_correction_T_min 0.769
_exptl_absorpt_correction_type multi-scan
_exptl_absorpt_process_details '(SADABS; Bruker, 2004)'
_exptl_crystal_colour colourless
_exptl_crystal_density_diffrn 1.200
_exptl_crystal_density_method 'not measured'
_exptl_crystal_description block
_exptl_crystal_F_000 1664.0
_exptl_crystal_size_max 0.30
_exptl_crystal_size_mid 0.23
_exptl_crystal_size_min 0.15
_refine_diff_density_max 0.184
_refine_diff_density_min -0.230
_refine_ls_abs_structure_details 'Flack, (1983), 1499 Friedel pairs'
_refine_ls_abs_structure_Flack -0.03(8)
_refine_ls_extinction_coef 0.0020(3)
_refine_ls_extinction_expression Fc\^*\^=kFc[1+0.001xFc\^2\^\l\^3\^/sin(2\q)]\^-1/4\^
_refine_ls_extinction_method 'SHELXL97 (Sheldrick, 2008)'
_refine_ls_goodness_of_fit_ref 1.042
_refine_ls_hydrogen_treatment constr
_refine_ls_matrix_type full
_refine_ls_number_parameters 242
_refine_ls_number_reflns 3796
_refine_ls_number_restraints 0
_refine_ls_restrained_S_all 1.042
_refine_ls_R_factor_all 0.0600
_refine_ls_R_factor_gt 0.0399
_refine_ls_shift/su_max 0.001
_refine_ls_shift/su_mean 0.000
_refine_ls_structure_factor_coef Fsqd
_refine_ls_weighting_details 'calc w=1/[\s^2^(Fo^2^)+(0.0329P)^2^+0.7758P] where P=(Fo^2^+2Fc^2^)/3'
_refine_ls_weighting_scheme calc
_refine_ls_wR_factor_gt 0.0813
_refine_ls_wR_factor_ref 0.0905
_reflns_number_gt 2868
_reflns_number_total 3796
_reflns_threshold_expression I>2\s(I)
_cod_data_source_file gk2204.cif
_cod_data_source_block I
_cod_depositor_comments
;
The following automatic conversions were performed:
'_symmetry_cell_setting' value 'Tetragonal' changed to 'tetragonal'
according to '/home/saulius/struct/CIF-dictionaries/cif_core.dic'
dictionary named 'cif_core.dic' version 2.4.1 from 2010-06-29.

Automatic conversion script
Id: cif_fix_enum 1527 2010-12-29 10:47:43Z saulius 

The following automatic conversions were performed:

'_symmetry_cell_setting' value 'Tetragonal' changed to 'tetragonal'
according to /home/saulius/struct/CIF-dictionaries/cif_core.dic
dictionary named 'cif_core.dic' version 2.4.1 from 2010-06-29.

Automatic conversion script
Id: cif_fix_values 1715 2011-07-08 13:25:40Z adriana 
;
_cod_database_code 2222305
_cod_database_fobs_code 2222305

loop_
_symmetry_equiv_pos_as_xyz
'x, y, z'
'-x, -y, z+1/2'
'-y+1/2, x+1/2, z+3/4'
'y+1/2, -x+1/2, z+1/4'
'-x+1/2, y+1/2, -z+3/4'
'x+1/2, -y+1/2, -z+1/4'
'y, x, -z'
'-y, -x, -z+1/2'

loop_
_atom_site_type_symbol
_atom_site_label
_atom_site_fract_x
_atom_site_fract_y
_atom_site_fract_z
_atom_site_U_iso_or_equiv
_atom_site_adp_type
_atom_site_calc_flag
_atom_site_refinement_flags
_atom_site_occupancy
_atom_site_disorder_assembly
_atom_site_disorder_group
C C1 0.6886(3) -0.0142(2) -0.02302(5) 0.0457(6) Uani d . 1 . .
C C2 0.6349(2) 0.0184(2) 0.01161(5) 0.0434(6) Uani d . 1 . .
H H2 0.5486 -0.0178 0.0132 0.052 Uiso calc R 1 . .
C C3 0.6252(3) 0.1638(3) 0.01705(6) 0.0645(8) Uani d . 1 . .
H H3 0.6169 0.1771 0.0416 0.077 Uiso calc R 1 . .
C C4 0.5046(4) 0.2198(3) 0.00080(9) 0.1066(14) Uani d . 1 . .
H H4A 0.4929 0.3061 0.0085 0.160 Uiso calc R 1 . .
H H4B 0.4318 0.1692 0.0072 0.160 Uiso calc R 1 . .
H H4C 0.5135 0.2191 -0.0235 0.160 Uiso calc R 1 . .
C C5 0.7443(4) 0.2337(3) 0.00618(8) 0.0901(11) Uani d . 1 . .
H H5A 0.8180 0.1926 0.0158 0.135 Uiso calc R 1 . .
H H5B 0.7403 0.3207 0.0140 0.135 Uiso calc R 1 . .
H H5C 0.7507 0.2325 -0.0182 0.135 Uiso calc R 1 . .
C C6 0.6726(2) -0.0701(2) 0.06900(5) 0.0420(6) Uani d . 1 . .
C C7 0.5557(2) -0.0781(2) 0.08334(5) 0.0478(6) Uani d . 1 . .
C C8 0.5677(3) -0.1196(2) 0.11793(5) 0.0489(6) Uani d . 1 . .
C C9 0.7698(2) -0.0992(2) 0.09642(5) 0.0429(6) Uani d . 1 . .
H H9 0.8263 -0.1695 0.0896 0.052 Uiso calc R 1 . .
C C10 0.9662(2) -0.0054(2) 0.11656(5) 0.0445(6) Uani d . 1 . .
H H10 1.0136 -0.0663 0.1024 0.053 Uiso calc R 1 . .
C C11 0.9624(2) -0.0546(3) 0.15302(5) 0.0529(7) Uani d . 1 . .
H H11A 0.9221 -0.1381 0.1534 0.063 Uiso calc R 1 . .
H H11B 0.9112 0.0029 0.1668 0.063 Uiso calc R 1 . .
C C12 1.0967(3) -0.0645(3) 0.16813(6) 0.0596(7) Uani d . 1 . .
H H12 1.1447 -0.1278 0.1549 0.072 Uiso calc R 1 . .
C C13 1.0913(3) -0.1106(3) 0.20518(6) 0.0868(10) Uani d . 1 . .
H H13A 1.0524 -0.0458 0.2191 0.130 Uiso calc R 1 . .
H H13B 1.1764 -0.1271 0.2132 0.130 Uiso calc R 1 . .
H H13C 1.0416 -0.1877 0.2065 0.130 Uiso calc R 1 . .
C C14 1.1649(3) 0.0631(3) 0.16501(7) 0.0753(9) Uani d . 1 . .
H H14A 1.1233 0.1250 0.1797 0.090 Uiso calc R 1 . .
H H14B 1.2525 0.0534 0.1727 0.090 Uiso calc R 1 . .
C C15 1.1654(3) 0.1133(3) 0.12899(7) 0.0723(9) Uani d . 1 . .
H H15A 1.2151 0.0562 0.1147 0.087 Uiso calc R 1 . .
H H15B 1.2062 0.1966 0.1286 0.087 Uiso calc R 1 . .
C C16 1.0302(2) 0.1249(2) 0.11446(6) 0.0522(7) Uani d . 1 . .
H H16 0.9828 0.1814 0.1299 0.063 Uiso calc R 1 . .
C C17 1.0229(3) 0.1862(3) 0.07910(7) 0.0698(8) Uani d . 1 . .
H H17 0.9327 0.1846 0.0723 0.084 Uiso calc R 1 . .
C C18 1.0627(4) 0.3269(3) 0.08046(11) 0.1295(16) Uani d . 1 . .
H H18A 1.0213 0.3678 0.0993 0.194 Uiso calc R 1 . .
H H18B 1.0380 0.3685 0.0597 0.194 Uiso calc R 1 . .
H H18C 1.1538 0.3325 0.0832 0.194 Uiso calc R 1 . .
C C19 1.0969(4) 0.1145(4) 0.05192(7) 0.1001(12) Uani d . 1 . .
H H19A 1.1866 0.1177 0.0571 0.150 Uiso calc R 1 . .
H H19B 1.0818 0.1534 0.0302 0.150 Uiso calc R 1 . .
H H19C 1.0692 0.0270 0.0514 0.150 Uiso calc R 1 . .
Cl Cl1 0.40649(7) -0.05720(10) 0.066293(16) 0.0818(3) Uani d . 1 . .
N N1 0.71379(18) -0.0411(2) 0.03775(4) 0.0463(5) Uani d . 1 . .
H H1 0.7919 -0.0586 0.0327 0.056 Uiso calc R 1 . .
O O1 0.60255(18) 0.0096(2) -0.04637(4) 0.0835(7) Uani d . 1 . .
H H1A 0.6322 -0.0068 -0.0652 0.125 Uiso calc R 1 . .
O O2 0.79397(18) -0.05167(19) -0.02856(4) 0.0633(5) Uani d . 1 . .
O O3 0.48370(18) -0.14530(18) 0.13838(4) 0.0625(5) Uani d . 1 . .
O O4 0.69263(17) -0.13404(16) 0.12582(3) 0.0515(5) Uani d . 1 . .
O O5 0.83805(15) 0.01070(15) 0.10286(4) 0.0472(4) Uani d . 1 . .

loop_
_atom_site_aniso_label
_atom_site_aniso_U_11
_atom_site_aniso_U_22
_atom_site_aniso_U_33
_atom_site_aniso_U_12
_atom_site_aniso_U_13
_atom_site_aniso_U_23
C1 0.0580(17) 0.0518(16) 0.0274(11) 0.0057(12) -0.0053(11) 0.0020(11)
C2 0.0501(15) 0.0544(16) 0.0259(10) 0.0075(12) -0.0023(10) 0.0030(10)
C3 0.095(2) 0.0608(18) 0.0382(13) 0.0207(17) 0.0001(14) -0.0027(13)
C4 0.135(4) 0.086(3) 0.099(2) 0.056(2) -0.020(2) 0.002(2)
C5 0.132(3) 0.067(2) 0.072(2) -0.014(2) 0.006(2) 0.0021(17)
C6 0.0515(15) 0.0469(15) 0.0276(11) 0.0046(11) -0.0012(11) -0.0033(10)
C7 0.0480(15) 0.0655(17) 0.0301(11) 0.0041(13) 0.0008(11) 0.0020(11)
C8 0.0632(19) 0.0531(16) 0.0303(11) -0.0084(13) 0.0000(12) -0.0034(11)
C9 0.0542(15) 0.0481(15) 0.0265(11) -0.0019(12) -0.0016(10) 0.0020(11)
C10 0.0485(15) 0.0488(15) 0.0361(12) 0.0063(12) -0.0051(11) -0.0040(11)
C11 0.0620(17) 0.0601(17) 0.0365(12) 0.0011(14) -0.0035(12) -0.0009(12)
C12 0.0670(18) 0.070(2) 0.0418(13) 0.0108(15) -0.0119(13) -0.0125(13)
C13 0.106(3) 0.108(3) 0.0464(16) 0.017(2) -0.0248(17) -0.0055(17)
C14 0.070(2) 0.092(3) 0.0641(18) -0.0008(18) -0.0196(15) -0.0204(17)
C15 0.064(2) 0.073(2) 0.079(2) -0.0123(17) -0.0053(16) -0.0122(17)
C16 0.0554(17) 0.0466(16) 0.0545(15) 0.0019(12) 0.0008(13) -0.0082(12)
C17 0.074(2) 0.0622(19) 0.0737(19) -0.0058(16) 0.0041(16) 0.0165(15)
C18 0.153(4) 0.071(3) 0.164(4) -0.030(3) 0.003(3) 0.035(3)
C19 0.119(3) 0.123(3) 0.0585(18) 0.011(3) 0.014(2) 0.019(2)
Cl1 0.0488(4) 0.1483(8) 0.0483(4) 0.0136(5) 0.0026(3) 0.0132(4)
N1 0.0460(12) 0.0683(14) 0.0247(9) 0.0099(10) 0.0023(8) 0.0061(9)
O1 0.0698(13) 0.151(2) 0.0296(8) 0.0369(14) -0.0086(9) -0.0045(11)
O2 0.0639(13) 0.0890(15) 0.0369(9) 0.0293(11) 0.0062(8) 0.0049(9)
O3 0.0717(13) 0.0841(14) 0.0317(8) -0.0182(10) 0.0114(9) 0.0017(8)
O4 0.0601(12) 0.0674(12) 0.0270(8) -0.0094(9) -0.0030(8) 0.0084(7)
O5 0.0530(11) 0.0463(11) 0.0422(9) 0.0000(8) -0.0070(8) 0.0009(8)

loop_
_atom_type_symbol
_atom_type_description
_atom_type_scat_dispersion_real
_atom_type_scat_dispersion_imag
_atom_type_scat_source
C C 0.0033 0.0016 'International Tables Vol C Tables 4.2.6.8 and 6.1.1.4'
H H 0.0000 0.0000 'International Tables Vol C Tables 4.2.6.8 and 6.1.1.4'
N N 0.0061 0.0033 'International Tables Vol C Tables 4.2.6.8 and 6.1.1.4'
O O 0.0106 0.0060 'International Tables Vol C Tables 4.2.6.8 and 6.1.1.4'
Cl Cl 0.1484 0.1585 'International Tables Vol C Tables 4.2.6.8 and 6.1.1.4'

loop_
_geom_angle_atom_site_label_1
_geom_angle_atom_site_label_2
_geom_angle_atom_site_label_3
_geom_angle_site_symmetry_1
_geom_angle_site_symmetry_3
_geom_angle
_geom_angle_publ_flag
O2 C1 O1 . . 124.8(2) ?
O2 C1 C2 . . 125.7(2) ?
O1 C1 C2 . . 109.5(2) ?
N1 C2 C1 . . 109.21(18) ?
N1 C2 C3 . . 111.14(19) ?
C1 C2 C3 . . 111.9(2) ?
N1 C2 H2 . . 108.2 ?
C1 C2 H2 . . 108.2 ?
C3 C2 H2 . . 108.2 ?
C5 C3 C4 . . 112.2(3) ?
C5 C3 C2 . . 112.7(2) ?
C4 C3 C2 . . 112.0(2) ?
C5 C3 H3 . . 106.5 ?
C4 C3 H3 . . 106.5 ?
C2 C3 H3 . . 106.5 ?
C3 C4 H4A . . 109.5 ?
C3 C4 H4B . . 109.5 ?
H4A C4 H4B . . 109.5 ?
C3 C4 H4C . . 109.5 ?
H4A C4 H4C . . 109.5 ?
H4B C4 H4C . . 109.5 ?
C3 C5 H5A . . 109.5 ?
C3 C5 H5B . . 109.5 ?
H5A C5 H5B . . 109.5 ?
C3 C5 H5C . . 109.5 ?
H5A C5 H5C . . 109.5 ?
H5B C5 H5C . . 109.5 ?
N1 C6 C7 . . 133.7(2) ?
N1 C6 C9 . . 119.0(2) ?
C7 C6 C9 . . 107.34(18) ?
C6 C7 C8 . . 109.7(2) ?
C6 C7 Cl1 . . 130.86(17) ?
C8 C7 Cl1 . . 119.30(18) ?
O3 C8 O4 . . 121.3(2) ?
O3 C8 C7 . . 129.0(2) ?
O4 C8 C7 . . 109.6(2) ?
O5 C9 O4 . . 110.51(17) ?
O5 C9 C6 . . 108.15(19) ?
O4 C9 C6 . . 104.14(18) ?
O5 C9 H9 . . 111.3 ?
O4 C9 H9 . . 111.3 ?
C6 C9 H9 . . 111.3 ?
O5 C10 C16 . . 106.35(18) ?
O5 C10 C11 . . 111.29(19) ?
C16 C10 C11 . . 111.45(19) ?
O5 C10 H10 . . 109.2 ?
C16 C10 H10 . . 109.2 ?
C11 C10 H10 . . 109.2 ?
C10 C11 C12 . . 111.4(2) ?
C10 C11 H11A . . 109.4 ?
C12 C11 H11A . . 109.4 ?
C10 C11 H11B . . 109.4 ?
C12 C11 H11B . . 109.4 ?
H11A C11 H11B . . 108.0 ?
C14 C12 C11 . . 109.9(2) ?
C14 C12 C13 . . 111.7(2) ?
C11 C12 C13 . . 110.9(2) ?
C14 C12 H12 . . 108.1 ?
C11 C12 H12 . . 108.1 ?
C13 C12 H12 . . 108.1 ?
C12 C13 H13A . . 109.5 ?
C12 C13 H13B . . 109.5 ?
H13A C13 H13B . . 109.5 ?
C12 C13 H13C . . 109.5 ?
H13A C13 H13C . . 109.5 ?
H13B C13 H13C . . 109.5 ?
C15 C14 C12 . . 112.5(2) ?
C15 C14 H14A . . 109.1 ?
C12 C14 H14A . . 109.1 ?
C15 C14 H14B . . 109.1 ?
C12 C14 H14B . . 109.1 ?
H14A C14 H14B . . 107.8 ?
C14 C15 C16 . . 112.0(2) ?
C14 C15 H15A . . 109.2 ?
C16 C15 H15A . . 109.2 ?
C14 C15 H15B . . 109.2 ?
C16 C15 H15B . . 109.2 ?
H15A C15 H15B . . 107.9 ?
C10 C16 C15 . . 108.4(2) ?
C10 C16 C17 . . 113.7(2) ?
C15 C16 C17 . . 114.7(2) ?
C10 C16 H16 . . 106.5 ?
C15 C16 H16 . . 106.5 ?
C17 C16 H16 . . 106.5 ?
C19 C17 C18 . . 111.2(3) ?
C19 C17 C16 . . 114.0(2) ?
C18 C17 C16 . . 110.9(3) ?
C19 C17 H17 . . 106.8 ?
C18 C17 H17 . . 106.8 ?
C16 C17 H17 . . 106.8 ?
C17 C18 H18A . . 109.5 ?
C17 C18 H18B . . 109.5 ?
H18A C18 H18B . . 109.5 ?
C17 C18 H18C . . 109.5 ?
H18A C18 H18C . . 109.5 ?
H18B C18 H18C . . 109.5 ?
C17 C19 H19A . . 109.5 ?
C17 C19 H19B . . 109.5 ?
H19A C19 H19B . . 109.5 ?
C17 C19 H19C . . 109.5 ?
H19A C19 H19C . . 109.5 ?
H19B C19 H19C . . 109.5 ?
C6 N1 C2 . . 124.25(19) ?
C6 N1 H1 . . 117.9 ?
C2 N1 H1 . . 117.9 ?
C1 O1 H1A . . 109.5 ?
C8 O4 C9 . . 109.00(16) ?
C9 O5 C10 . . 116.73(18) ?

loop_
_geom_bond_atom_site_label_1
_geom_bond_atom_site_label_2
_geom_bond_site_symmetry_2
_geom_bond_distance
_geom_bond_publ_flag
C1 O2 . 1.189(3) ?
C1 O1 . 1.309(3) ?
C1 C2 . 1.511(3) ?
C2 N1 . 1.456(3) ?
C2 C3 . 1.538(3) ?
C2 H2 . 0.9800 ?
C3 C5 . 1.506(4) ?
C3 C4 . 1.530(4) ?
C3 H3 . 0.9800 ?
C4 H4A . 0.9600 ?
C4 H4B . 0.9600 ?
C4 H4C . 0.9600 ?
C5 H5A . 0.9600 ?
C5 H5B . 0.9600 ?
C5 H5C . 0.9600 ?
C6 N1 . 1.336(3) ?
C6 C7 . 1.348(3) ?
C6 C9 . 1.511(3) ?
C7 C8 . 1.432(3) ?
C7 Cl1 . 1.712(2) ?
C8 O3 . 1.220(3) ?
C8 O4 . 1.351(3) ?
C9 O5 . 1.376(3) ?
C9 O4 . 1.455(3) ?
C9 H9 . 0.9800 ?
C10 O5 . 1.454(3) ?
C10 C16 . 1.520(3) ?
C10 C11 . 1.523(3) ?
C10 H10 . 0.9800 ?
C11 C12 . 1.528(3) ?
C11 H11A . 0.9700 ?
C11 H11B . 0.9700 ?
C12 C14 . 1.517(4) ?
C12 C13 . 1.534(3) ?
C12 H12 . 0.9800 ?
C13 H13A . 0.9600 ?
C13 H13B . 0.9600 ?
C13 H13C . 0.9600 ?
C14 C15 . 1.510(4) ?
C14 H14A . 0.9700 ?
C14 H14B . 0.9700 ?
C15 C16 . 1.529(4) ?
C15 H15A . 0.9700 ?
C15 H15B . 0.9700 ?
C16 C17 . 1.532(3) ?
C16 H16 . 0.9800 ?
C17 C19 . 1.518(4) ?
C17 C18 . 1.529(4) ?
C17 H17 . 0.9800 ?
C18 H18A . 0.9600 ?
C18 H18B . 0.9600 ?
C18 H18C . 0.9600 ?
C19 H19A . 0.9600 ?
C19 H19B . 0.9600 ?
C19 H19C . 0.9600 ?
N1 H1 . 0.8600 ?
O1 H1A . 0.8200 ?

loop_
_geom_hbond_atom_site_label_D
_geom_hbond_atom_site_label_H
_geom_hbond_atom_site_label_A
_geom_hbond_site_symmetry_A
_geom_hbond_distance_DH
_geom_hbond_distance_HA
_geom_hbond_distance_DA
_geom_hbond_angle_DHA
N1 H1 O2 7_645 0.86 2.25 3.019(3) 148
O1 H1A O3 3_544 0.82 1.83 2.617(2) 160

loop_
_geom_torsion_atom_site_label_1
_geom_torsion_atom_site_label_2
_geom_torsion_atom_site_label_3
_geom_torsion_atom_site_label_4
_geom_torsion_site_symmetry_1
_geom_torsion_site_symmetry_2
_geom_torsion_site_symmetry_3
_geom_torsion_site_symmetry_4
_geom_torsion
_geom_torsion_publ_flag
O2 C1 C2 N1 . . . . -18.5(4) ?
O1 C1 C2 N1 . . . . 163.8(2) ?
O2 C1 C2 C3 . . . . 105.0(3) ?
O1 C1 C2 C3 . . . . -72.8(3) ?
N1 C2 C3 C5 . . . . 76.6(3) ?
C1 C2 C3 C5 . . . . -45.8(3) ?
N1 C2 C3 C4 . . . . -155.9(2) ?
C1 C2 C3 C4 . . . . 81.8(3) ?
N1 C6 C7 C8 . . . . 177.3(3) ?
C9 C6 C7 C8 . . . . -4.1(3) ?
N1 C6 C7 Cl1 . . . . 1.9(4) ?
C9 C6 C7 Cl1 . . . . -179.5(2) ?
C6 C7 C8 O3 . . . . -175.2(3) ?
Cl1 C7 C8 O3 . . . . 0.9(4) ?
C6 C7 C8 O4 . . . . 1.9(3) ?
Cl1 C7 C8 O4 . . . . 177.94(17) ?
N1 C6 C9 O5 . . . . 66.0(3) ?
C7 C6 C9 O5 . . . . -112.9(2) ?
N1 C6 C9 O4 . . . . -176.5(2) ?
C7 C6 C9 O4 . . . . 4.7(3) ?
O5 C10 C11 C12 . . . . -176.8(2) ?
C16 C10 C11 C12 . . . . -58.3(3) ?
C10 C11 C12 C14 . . . . 54.4(3) ?
C10 C11 C12 C13 . . . . 178.4(2) ?
C11 C12 C14 C15 . . . . -53.6(3) ?
C13 C12 C14 C15 . . . . -177.1(3) ?
C12 C14 C15 C16 . . . . 56.1(3) ?
O5 C10 C16 C15 . . . . 179.41(19) ?
C11 C10 C16 C15 . . . . 58.0(3) ?
O5 C10 C16 C17 . . . . -51.8(3) ?
C11 C10 C16 C17 . . . . -173.2(2) ?
C14 C15 C16 C10 . . . . -56.8(3) ?
C14 C15 C16 C17 . . . . 175.0(2) ?
C10 C16 C17 C19 . . . . -65.7(3) ?
C15 C16 C17 C19 . . . . 59.8(3) ?
C10 C16 C17 C18 . . . . 167.9(3) ?
C15 C16 C17 C18 . . . . -66.5(4) ?
C7 C6 N1 C2 . . . . 14.1(4) ?
C9 C6 N1 C2 . . . . -164.4(2) ?
C1 C2 N1 C6 . . . . -155.7(2) ?
C3 C2 N1 C6 . . . . 80.5(3) ?
O3 C8 O4 C9 . . . . 178.6(2) ?
C7 C8 O4 C9 . . . . 1.3(3) ?
O5 C9 O4 C8 . . . . 112.3(2) ?
C6 C9 O4 C8 . . . . -3.6(2) ?
O4 C9 O5 C10 . . . . 92.0(2) ?
C6 C9 O5 C10 . . . . -154.55(17) ?
C16 C10 O5 C9 . . . . 168.55(17) ?
C11 C10 O5 C9 . . . . -69.9(2) ?

loop_
_cod_related_entry_id
_cod_related_entry_database
_cod_related_entry_code
1 ChemSpider 24742596
